data_9012742
loop_
_publ_author_name
'Nakai, I.'
'Koto, K.'
'Nagashima, K.'
'Morimoto, N.'

_publ_section_title
;
 The crystal structure of sarabauite CaSb10O10S6, a new oxide sulfide mineral
;
_journal_name_full 'Chemistry Letters'
_journal_page_first 275
_journal_page_last 276
_journal_volume 1977
_journal_year 1977
_chemical_compound_source 'Sarabau mine, Sarawak, Malaysia'
_chemical_formula_sum 'Ca O10 S6 Sb10'
_chemical_name_mineral Sarabauite
_space_group_IT_number 15
_symmetry_space_group_name_Hall '-C 2yc'
_symmetry_space_group_name_H-M 'C 1 2/c 1'
_cell_angle_alpha 90
_cell_angle_beta 117.51
_cell_angle_gamma 90
_cell_length_a 25.330
_cell_length_b 5.655
_cell_length_c 16.880
_cell_formula_units_Z 4
_cell_volume 2144.518
_database_code_amcsd 0012196
_exptl_crystal_density_diffrn 4.987
_cod_original_formula_sum 'Ca Sb10 O10 S6'
_cod_database_code 9012742

loop_
_space_group_symop_operation_xyz
x,y,z
1/2+x,1/2+y,z
x,-y,1/2+z
1/2+x,1/2-y,1/2+z
-x,y,1/2-z
1/2-x,1/2+y,1/2-z
-x,-y,-z
1/2-x,1/2-y,-z

loop_
_atom_site_label
_atom_site_fract_x
_atom_site_fract_y
_atom_site_fract_z
_atom_site_U_iso_or_equiv
Ca 0.00000 0.44600 0.25000 0.00912
Sb1 0.45170 0.49100 0.08810 0.01077
Sb2 0.06050 0.44000 0.08430 0.01203
Sb3 0.40190 0.39050 0.24780 0.00975
Sb4 0.16440 0.38570 0.45190 0.01254
Sb5 0.22750 0.10090 0.13430 0.01887
O1 0.02370 0.32840 0.48270 0.02153
O2 0.08380 0.24670 0.37270 0.01127
O3 0.45400 0.14610 0.33520 0.01431
O4 0.43810 0.27880 0.17400 0.01343
O5 0.03130 0.11780 0.17930 0.01102
S1 0.29560 0.48000 0.02600 0.01558
S2 0.17230 0.42860 0.31090 0.01621
S3 0.32440 0.26230 0.35670 0.03939

loop_
_cod_related_entry_id
_cod_related_entry_database
_cod_related_entry_code
1 AMCSD 0012196
